data_2224950
loop_
_publ_author_name
'Chen, Junqing'

_publ_section_title
;
 Isopropyl <i>ent</i>-15\a-bromo-16-oxobeyeran-19-oate
;
_journal_coeditor_code FJ2269
_journal_issue 2
_journal_name_full 'Acta Crystallographica Section E'
_journal_page_first o431
_journal_paper_doi 10.1107/S1600536810002138
_journal_volume 66
_journal_year 2010
_chemical_formula_iupac 'C23 H35 Br O3'
_chemical_formula_moiety 'C23 H35 Br O3'
_chemical_formula_sum 'C23 H35 Br O3'
_chemical_formula_weight 439.42
_chemical_melting_point_gt 396
_chemical_melting_point_lt 397
_chemical_name_systematic
;
Isopropyl <i>ent</i>-15\a-bromo-16-oxobeyeran-19-oate
;
_space_group_IT_number 19
_symmetry_cell_setting orthorhombic
_symmetry_space_group_name_Hall 'P 2ac 2ab'
_symmetry_space_group_name_H-M 'P 21 21 21'
_atom_sites_solution_hydrogens geom
_atom_sites_solution_primary direct
_atom_sites_solution_secondary difmap
_audit_creation_method SHELXL-97
_cell_angle_alpha 90.00
_cell_angle_beta 90.00
_cell_angle_gamma 90.00
_cell_formula_units_Z 4
_cell_length_a 11.203(3)
_cell_length_b 11.800(3)
_cell_length_c 16.988(5)
_cell_measurement_reflns_used 2087
_cell_measurement_temperature 298(2)
_cell_measurement_theta_max 17.637
_cell_measurement_theta_min 2.178
_cell_volume 2245.7(11)
_computing_cell_refinement 'SAINT (Bruker, 1999)'
_computing_data_collection 'SMART (Bruker, 1999)'
_computing_data_reduction 'SAINT (Bruker, 1999)'
_computing_molecular_graphics 'SHELXTL (Sheldrick, 2008)'
_computing_publication_material 'SHELXTL (Sheldrick, 2008) and <i>PLATON</i> (Spek, 2009)'
_computing_structure_refinement 'SHELXL97 (Sheldrick, 2008)'
_computing_structure_solution 'SHELXS97 (Sheldrick, 2008)'
_diffrn_ambient_temperature 298(2)
_diffrn_measured_fraction_theta_full 1.000
_diffrn_measured_fraction_theta_max 1.000
_diffrn_measurement_device_type 'Bruker SMART CCD area-detector'
_diffrn_measurement_method 'phi and omega scans'
_diffrn_radiation_monochromator graphite
_diffrn_radiation_source 'fine-focus sealed tube'
_diffrn_radiation_type MoK\a
_diffrn_radiation_wavelength 0.71073
_diffrn_reflns_av_R_equivalents 0.0930
_diffrn_reflns_av_sigmaI/netI 0.1114
_diffrn_reflns_limit_h_max 12
_diffrn_reflns_limit_h_min -13
_diffrn_reflns_limit_k_max 14
_diffrn_reflns_limit_k_min -9
_diffrn_reflns_limit_l_max 19
_diffrn_reflns_limit_l_min -20
_diffrn_reflns_number 11796
_diffrn_reflns_theta_full 25.01
_diffrn_reflns_theta_max 25.01
_diffrn_reflns_theta_min 2.10
_exptl_absorpt_coefficient_mu 1.849
_exptl_absorpt_correction_T_max 0.5177
_exptl_absorpt_correction_T_min 0.4582
_exptl_absorpt_correction_type multi-scan
_exptl_absorpt_process_details '(SADABS; Bruker, 1999)'
_exptl_crystal_colour colourless
_exptl_crystal_density_diffrn 1.300
_exptl_crystal_density_method 'not measured'
_exptl_crystal_description Block
_exptl_crystal_F_000 928
_exptl_crystal_size_max 0.50
_exptl_crystal_size_mid 0.45
_exptl_crystal_size_min 0.41
_refine_diff_density_max 0.395
_refine_diff_density_min -0.258
_refine_ls_abs_structure_details 'Flack (1983), 1687 Friedel pairs'
_refine_ls_abs_structure_Flack -0.024(13)
_refine_ls_extinction_coef 0.0190(12)
_refine_ls_extinction_expression Fc^*^=kFc[1+0.001xFc^2^\l^3^/sin(2\q)]^-1/4^
_refine_ls_extinction_method 'SHELXL97 (Sheldrick, 2008)'
_refine_ls_goodness_of_fit_ref 0.955
_refine_ls_hydrogen_treatment constr
_refine_ls_matrix_type full
_refine_ls_number_parameters 245
_refine_ls_number_reflns 3944
_refine_ls_number_restraints 0
_refine_ls_restrained_S_all 0.955
_refine_ls_R_factor_all 0.1039
_refine_ls_R_factor_gt 0.0466
_refine_ls_shift/su_max 0.000
_refine_ls_shift/su_mean 0.000
_refine_ls_structure_factor_coef Fsqd
_refine_ls_weighting_details 'calc w=1/[\s^2^(Fo^2^)+(0.0375P)^2^+0.0000P] where P=(Fo^2^+2Fc^2^)/3'
_refine_ls_weighting_scheme calc
_refine_ls_wR_factor_gt 0.0899
_refine_ls_wR_factor_ref 0.1084
_reflns_number_gt 2383
_reflns_number_total 3944
_reflns_threshold_expression I>2sigma(I)
_cod_data_source_file fj2269.cif
_cod_data_source_block I
_cod_depositor_comments
;
The following automatic conversions were performed:
'_symmetry_cell_setting' value 'Orthorhombic' changed to 'orthorhombic'
according to '/home/saulius/struct/CIF-dictionaries/cif_core.dic'
dictionary named 'cif_core.dic' version 2.4.1 from 2010-06-29.

Automatic conversion script
Id: cif_fix_enum 1527 2010-12-29 10:47:43Z saulius 

The following automatic conversions were performed:

'_symmetry_cell_setting' value 'Orthorhombic' changed to
'orthorhombic' according to
/home/saulius/struct/CIF-dictionaries/cif_core.dic dictionary named
'cif_core.dic' version 2.4.1 from 2010-06-29.

Automatic conversion script
Id: cif_fix_values 1715 2011-07-08 13:25:40Z adriana 
;
_cod_original_cell_volume 2245.8(11)
_cod_database_code 2224950
_cod_database_fobs_code 2224950

loop_
_symmetry_equiv_pos_as_xyz
'x, y, z'
'-x+1/2, -y, z+1/2'
'-x, y+1/2, -z+1/2'
'x+1/2, -y+1/2, -z'

loop_
_atom_site_type_symbol
_atom_site_label
_atom_site_fract_x
_atom_site_fract_y
_atom_site_fract_z
_atom_site_U_iso_or_equiv
_atom_site_adp_type
_atom_site_calc_flag
_atom_site_refinement_flags
_atom_site_occupancy
_atom_site_disorder_assembly
_atom_site_disorder_group
Br Br1 0.68536(6) 0.37853(5) 0.23962(3) 0.0740(3) Uani d . 1 . .
O O1 0.8434(3) 0.8337(3) 0.2930(2) 0.0733(12) Uani d . 1 . .
O O2 0.9186(4) 0.9167(3) 0.3975(2) 0.0694(12) Uani d . 1 . .
O O3 0.7310(4) 0.2287(3) 0.3988(3) 0.0794(13) Uani d . 1 . .
C C1 0.7080(4) 0.8666(4) 0.3967(2) 0.0385(12) Uani d . 1 . .
C C2 0.7046(5) 0.9117(4) 0.4811(3) 0.0498(14) Uani d . 1 . .
H H2A 0.7466 0.9836 0.4828 0.060 Uiso calc R 1 . .
H H2B 0.6221 0.9260 0.4954 0.060 Uiso calc R 1 . .
C C3 0.7588(5) 0.8336(4) 0.5414(3) 0.0541(15) Uani d . 1 . .
H H3A 0.7474 0.8655 0.5935 0.065 Uiso calc R 1 . .
H H3B 0.8439 0.8273 0.5320 0.065 Uiso calc R 1 . .
C C4 0.7018(5) 0.7149(4) 0.5382(2) 0.0459(13) Uani d . 1 . .
H H4A 0.7434 0.6656 0.5748 0.055 Uiso calc R 1 . .
H H4B 0.6194 0.7203 0.5553 0.055 Uiso calc R 1 . .
C C5 0.7051(4) 0.6609(3) 0.4559(2) 0.0323(11) Uani d . 1 . .
C C6 0.6208(4) 0.5550(3) 0.4581(3) 0.0320(11) Uani d . 1 . .
H H6 0.5446 0.5848 0.4774 0.038 Uiso calc R 1 . .
C C7 0.6560(5) 0.4652(4) 0.5190(3) 0.0475(14) Uani d . 1 . .
H H7A 0.7369 0.4404 0.5083 0.057 Uiso calc R 1 . .
H H7B 0.6552 0.4995 0.5709 0.057 Uiso calc R 1 . .
C C8 0.5740(5) 0.3617(4) 0.5195(3) 0.0526(14) Uani d . 1 . .
H H8A 0.5003 0.3811 0.5464 0.063 Uiso calc R 1 . .
H H8B 0.6121 0.3012 0.5489 0.063 Uiso calc R 1 . .
C C9 0.5444(5) 0.3191(4) 0.4363(3) 0.0486(14) Uani d . 1 . .
C C10 0.6638(5) 0.3074(4) 0.3954(3) 0.0487(14) Uani d . 1 . .
C C11 0.6880(5) 0.4191(4) 0.3513(2) 0.0381(12) Uani d . 1 . .
H H11 0.7664 0.4493 0.3659 0.046 Uiso calc R 1 . .
C C12 0.5894(4) 0.5006(3) 0.3769(2) 0.0307(11) Uani d . 1 . .
C C13 0.5508(4) 0.5921(4) 0.3191(3) 0.0375(12) Uani d . 1 . .
H H13A 0.5434 0.5588 0.2671 0.045 Uiso calc R 1 . .
H H13B 0.4728 0.6201 0.3344 0.045 Uiso calc R 1 . .
C C14 0.6371(4) 0.6909(4) 0.3149(2) 0.0354(12) Uani d . 1 . .
H H14A 0.6073 0.7466 0.2778 0.042 Uiso calc R 1 . .
H H14B 0.7139 0.6643 0.2961 0.042 Uiso calc R 1 . .
C C15 0.6524(4) 0.7460(3) 0.3957(2) 0.0318(11) Uani d . 1 . .
H H15 0.5704 0.7580 0.4140 0.038 Uiso calc R 1 . .
C C16 0.4857(4) 0.4155(4) 0.3910(3) 0.0433(14) Uani d . 1 . .
H H16A 0.4223 0.4500 0.4216 0.052 Uiso calc R 1 . .
H H16B 0.4530 0.3888 0.3415 0.052 Uiso calc R 1 . .
C C17 0.8350(5) 0.8739(4) 0.3649(3) 0.0427(12) Uani d . 1 . .
C C18 0.6337(5) 0.9479(4) 0.3449(3) 0.0606(17) Uani d . 1 . .
H H18A 0.5518 0.9463 0.3616 0.091 Uiso calc R 1 . .
H H18B 0.6386 0.9243 0.2909 0.091 Uiso calc R 1 . .
H H18C 0.6643 1.0235 0.3499 0.091 Uiso calc R 1 . .
C C19 0.8353(4) 0.6305(4) 0.4370(3) 0.0418(12) Uani d . 1 . .
H H19A 0.8396 0.5977 0.3854 0.063 Uiso calc R 1 . .
H H19B 0.8642 0.5770 0.4751 0.063 Uiso calc R 1 . .
H H19C 0.8834 0.6977 0.4388 0.063 Uiso calc R 1 . .
C C20 0.4736(5) 0.2087(4) 0.4388(4) 0.0731(19) Uani d . 1 . .
H H20A 0.3994 0.2211 0.4657 0.110 Uiso calc R 1 . .
H H20B 0.5189 0.1520 0.4662 0.110 Uiso calc R 1 . .
H H20C 0.4580 0.1835 0.3861 0.110 Uiso calc R 1 . .
C C21 0.9562(6) 0.8432(6) 0.2497(4) 0.088(2) Uani d . 1 . .
H H21 1.0143 0.8872 0.2801 0.105 Uiso calc R 1 . .
C C22 1.0009(6) 0.7247(7) 0.2372(5) 0.110(3) Uani d . 1 . .
H H22A 1.0197 0.6911 0.2872 0.166 Uiso calc R 1 . .
H H22B 1.0712 0.7265 0.2050 0.166 Uiso calc R 1 . .
H H22C 0.9403 0.6806 0.2116 0.166 Uiso calc R 1 . .
C C23 0.9293(9) 0.9009(7) 0.1744(4) 0.131(3) Uani d . 1 . .
H H23A 0.9020 0.9766 0.1848 0.197 Uiso calc R 1 . .
H H23B 0.8682 0.8598 0.1469 0.197 Uiso calc R 1 . .
H H23C 1.0001 0.9039 0.1426 0.197 Uiso calc R 1 . .

loop_
_atom_site_aniso_label
_atom_site_aniso_U_11
_atom_site_aniso_U_22
_atom_site_aniso_U_33
_atom_site_aniso_U_12
_atom_site_aniso_U_13
_atom_site_aniso_U_23
Br1 0.0767(4) 0.0953(5) 0.0501(4) 0.0172(4) 0.0068(3) -0.0263(3)
O1 0.068(3) 0.097(3) 0.055(2) -0.043(2) 0.011(2) -0.0233(19)
O2 0.047(3) 0.091(3) 0.070(3) -0.024(2) -0.014(2) -0.016(2)
O3 0.080(3) 0.040(2) 0.118(4) 0.021(2) 0.023(3) 0.001(2)
C1 0.038(3) 0.035(3) 0.043(3) -0.001(2) -0.009(2) -0.006(2)
C2 0.049(4) 0.041(3) 0.059(3) -0.005(2) -0.006(3) -0.017(2)
C3 0.062(4) 0.062(4) 0.038(3) -0.010(3) -0.004(3) -0.020(3)
C4 0.052(4) 0.050(3) 0.036(3) -0.004(3) -0.005(3) -0.004(2)
C5 0.028(3) 0.038(3) 0.031(2) 0.006(2) -0.005(2) -0.0012(19)
C6 0.028(3) 0.033(3) 0.035(3) 0.009(2) 0.004(2) 0.002(2)
C7 0.063(4) 0.044(3) 0.035(3) 0.011(3) 0.005(3) 0.003(2)
C8 0.067(4) 0.040(3) 0.051(3) 0.001(3) 0.013(3) 0.010(3)
C9 0.053(4) 0.033(3) 0.060(4) -0.012(3) 0.017(3) -0.004(3)
C10 0.057(4) 0.033(3) 0.056(3) 0.008(3) 0.007(3) -0.007(3)
C11 0.037(3) 0.043(3) 0.034(3) -0.002(2) 0.004(3) -0.006(2)
C12 0.028(3) 0.027(3) 0.038(3) -0.001(2) 0.004(2) -0.002(2)
C13 0.036(3) 0.041(3) 0.036(3) -0.004(2) -0.006(2) -0.004(2)
C14 0.037(3) 0.036(3) 0.033(3) 0.000(2) -0.007(2) 0.004(2)
C15 0.024(3) 0.033(3) 0.037(3) -0.002(2) -0.008(2) -0.007(2)
C16 0.033(3) 0.038(3) 0.058(3) -0.006(2) 0.011(2) -0.007(3)
C17 0.053(4) 0.033(3) 0.042(3) -0.011(3) -0.010(3) 0.000(2)
C18 0.063(4) 0.040(3) 0.079(4) 0.004(3) -0.030(3) 0.007(3)
C19 0.027(3) 0.046(3) 0.051(3) -0.001(3) -0.007(2) 0.006(2)
C20 0.081(5) 0.043(4) 0.095(5) -0.014(3) 0.025(4) 0.004(3)
C21 0.072(4) 0.121(6) 0.070(5) -0.053(4) 0.033(4) -0.027(5)
C22 0.078(5) 0.155(8) 0.097(6) -0.012(5) 0.032(4) 0.005(6)
C23 0.186(10) 0.113(7) 0.094(6) -0.046(6) 0.064(6) 0.004(5)

loop_
_atom_type_symbol
_atom_type_description
_atom_type_scat_dispersion_real
_atom_type_scat_dispersion_imag
_atom_type_scat_source
C C 0.0033 0.0016 'International Tables Vol C Tables 4.2.6.8 and 6.1.1.4'
H H 0.0000 0.0000 'International Tables Vol C Tables 4.2.6.8 and 6.1.1.4'
Br Br -0.2901 2.4595 'International Tables Vol C Tables 4.2.6.8 and 6.1.1.4'
O O 0.0106 0.0060 'International Tables Vol C Tables 4.2.6.8 and 6.1.1.4'

loop_
_geom_angle_atom_site_label_1
_geom_angle_atom_site_label_2
_geom_angle_atom_site_label_3
_geom_angle_site_symmetry_1
_geom_angle_site_symmetry_3
_geom_angle
_geom_angle_publ_flag
C17 O1 C21 . . 120.0(4) ?
C17 C1 C2 . . 109.6(4) ?
C17 C1 C18 . . 105.4(4) ?
C2 C1 C18 . . 107.7(4) ?
C17 C1 C15 . . 115.0(4) ?
C2 C1 C15 . . 108.6(4) ?
C18 C1 C15 . . 110.2(4) ?
C3 C2 C1 . . 114.5(4) ?
C3 C2 H2A . . 108.6 ?
C1 C2 H2A . . 108.6 ?
C3 C2 H2B . . 108.6 ?
C1 C2 H2B . . 108.6 ?
H2A C2 H2B . . 107.6 ?
C2 C3 C4 . . 111.4(4) ?
C2 C3 H3A . . 109.3 ?
C4 C3 H3A . . 109.3 ?
C2 C3 H3B . . 109.3 ?
C4 C3 H3B . . 109.3 ?
H3A C3 H3B . . 108.0 ?
C5 C4 C3 . . 113.6(4) ?
C5 C4 H4A . . 108.8 ?
C3 C4 H4A . . 108.8 ?
C5 C4 H4B . . 108.8 ?
C3 C4 H4B . . 108.8 ?
H4A C4 H4B . . 107.7 ?
C4 C5 C19 . . 108.0(4) ?
C4 C5 C15 . . 108.8(3) ?
C19 C5 C15 . . 112.0(4) ?
C4 C5 C6 . . 107.2(4) ?
C19 C5 C6 . . 113.0(3) ?
C15 C5 C6 . . 107.6(3) ?
C7 C6 C12 . . 111.7(3) ?
C7 C6 C5 . . 114.4(4) ?
C12 C6 C5 . . 116.3(3) ?
C7 C6 H6 . . 104.3 ?
C12 C6 H6 . . 104.3 ?
C5 C6 H6 . . 104.3 ?
C8 C7 C6 . . 113.7(4) ?
C8 C7 H7A . . 108.8 ?
C6 C7 H7A . . 108.8 ?
C8 C7 H7B . . 108.8 ?
C6 C7 H7B . . 108.8 ?
H7A C7 H7B . . 107.7 ?
C7 C8 C9 . . 112.7(4) ?
C7 C8 H8A . . 109.1 ?
C9 C8 H8A . . 109.1 ?
C7 C8 H8B . . 109.1 ?
C9 C8 H8B . . 109.1 ?
H8A C8 H8B . . 107.8 ?
C10 C9 C16 . . 102.5(4) ?
C10 C9 C20 . . 113.2(4) ?
C16 C9 C20 . . 115.3(5) ?
C10 C9 C8 . . 105.2(4) ?
C16 C9 C8 . . 108.3(4) ?
C20 C9 C8 . . 111.5(5) ?
O3 C10 C9 . . 127.2(5) ?
O3 C10 C11 . . 125.2(5) ?
C9 C10 C11 . . 107.6(4) ?
C12 C11 C10 . . 105.9(4) ?
C12 C11 Br1 . . 114.7(3) ?
C10 C11 Br1 . . 105.1(3) ?
C12 C11 H11 . . 110.3 ?
C10 C11 H11 . . 110.3 ?
Br1 C11 H11 . . 110.3 ?
C13 C12 C11 . . 117.9(4) ?
C13 C12 C16 . . 110.2(4) ?
C11 C12 C16 . . 100.2(3) ?
C13 C12 C6 . . 110.0(3) ?
C11 C12 C6 . . 110.3(4) ?
C16 C12 C6 . . 107.3(4) ?
C14 C13 C12 . . 113.3(4) ?
C14 C13 H13A . . 108.9 ?
C12 C13 H13A . . 108.9 ?
C14 C13 H13B . . 108.9 ?
C12 C13 H13B . . 108.9 ?
H13A C13 H13B . . 107.7 ?
C13 C14 C15 . . 110.9(4) ?
C13 C14 H14A . . 109.4 ?
C15 C14 H14A . . 109.4 ?
C13 C14 H14B . . 109.4 ?
C15 C14 H14B . . 109.4 ?
H14A C14 H14B . . 108.0 ?
C14 C15 C5 . . 111.1(3) ?
C14 C15 C1 . . 116.4(4) ?
C5 C15 C1 . . 115.7(3) ?
C14 C15 H15 . . 103.9 ?
C5 C15 H15 . . 103.9 ?
C1 C15 H15 . . 103.9 ?
C9 C16 C12 . . 103.8(4) ?
C9 C16 H16A . . 111.0 ?
C12 C16 H16A . . 111.0 ?
C9 C16 H16B . . 111.0 ?
C12 C16 H16B . . 111.0 ?
H16A C16 H16B . . 109.0 ?
O2 C17 O1 . . 121.7(5) ?
O2 C17 C1 . . 126.1(4) ?
O1 C17 C1 . . 112.1(4) ?
C1 C18 H18A . . 109.5 ?
C1 C18 H18B . . 109.5 ?
H18A C18 H18B . . 109.5 ?
C1 C18 H18C . . 109.5 ?
H18A C18 H18C . . 109.5 ?
H18B C18 H18C . . 109.5 ?
C5 C19 H19A . . 109.5 ?
C5 C19 H19B . . 109.5 ?
H19A C19 H19B . . 109.5 ?
C5 C19 H19C . . 109.5 ?
H19A C19 H19C . . 109.5 ?
H19B C19 H19C . . 109.5 ?
C9 C20 H20A . . 109.5 ?
C9 C20 H20B . . 109.5 ?
H20A C20 H20B . . 109.5 ?
C9 C20 H20C . . 109.5 ?
H20A C20 H20C . . 109.5 ?
H20B C20 H20C . . 109.5 ?
O1 C21 C23 . . 107.0(6) ?
O1 C21 C22 . . 106.7(5) ?
C23 C21 C22 . . 112.0(6) ?
O1 C21 H21 . . 110.3 ?
C23 C21 H21 . . 110.3 ?
C22 C21 H21 . . 110.3 ?
C21 C22 H22A . . 109.5 ?
C21 C22 H22B . . 109.5 ?
H22A C22 H22B . . 109.5 ?
C21 C22 H22C . . 109.5 ?
H22A C22 H22C . . 109.5 ?
H22B C22 H22C . . 109.5 ?
C21 C23 H23A . . 109.5 ?
C21 C23 H23B . . 109.5 ?
H23A C23 H23B . . 109.5 ?
C21 C23 H23C . . 109.5 ?
H23A C23 H23C . . 109.5 ?
H23B C23 H23C . . 109.5 ?

loop_
_geom_bond_atom_site_label_1
_geom_bond_atom_site_label_2
_geom_bond_site_symmetry_2
_geom_bond_distance
_geom_bond_publ_flag
Br1 C11 . 1.957(4) ?
O1 C17 . 1.314(5) ?
O1 C21 . 1.467(6) ?
O2 C17 . 1.199(5) ?
O3 C10 . 1.197(6) ?
C1 C17 . 1.524(6) ?
C1 C2 . 1.529(6) ?
C1 C18 . 1.546(6) ?
C1 C15 . 1.554(6) ?
C2 C3 . 1.506(7) ?
C2 H2A . 0.9700 ?
C2 H2B . 0.9700 ?
C3 C4 . 1.541(6) ?
C3 H3A . 0.9700 ?
C3 H3B . 0.9700 ?
C4 C5 . 1.536(6) ?
C4 H4A . 0.9700 ?
C4 H4B . 0.9700 ?
C5 C19 . 1.536(6) ?
C5 C15 . 1.551(6) ?
C5 C6 . 1.567(6) ?
C6 C7 . 1.532(6) ?
C6 C12 . 1.562(6) ?
C6 H6 . 0.9800 ?
C7 C8 . 1.528(6) ?
C7 H7A . 0.9700 ?
C7 H7B . 0.9700 ?
C8 C9 . 1.537(7) ?
C8 H8A . 0.9700 ?
C8 H8B . 0.9700 ?
C9 C10 . 1.514(7) ?
C9 C16 . 1.523(7) ?
C9 C20 . 1.526(7) ?
C10 C11 . 1.539(6) ?
C11 C12 . 1.528(6) ?
C11 H11 . 0.9800 ?
C12 C13 . 1.522(6) ?
C12 C16 . 1.554(6) ?
C13 C14 . 1.515(6) ?
C13 H13A . 0.9700 ?
C13 H13B . 0.9700 ?
C14 C15 . 1.528(6) ?
C14 H14A . 0.9700 ?
C14 H14B . 0.9700 ?
C15 H15 . 0.9800 ?
C16 H16A . 0.9700 ?
C16 H16B . 0.9700 ?
C18 H18A . 0.9600 ?
C18 H18B . 0.9600 ?
C18 H18C . 0.9600 ?
C19 H19A . 0.9600 ?
C19 H19B . 0.9600 ?
C19 H19C . 0.9600 ?
C20 H20A . 0.9600 ?
C20 H20B . 0.9600 ?
C20 H20C . 0.9600 ?
C21 C23 . 1.481(10) ?
C21 C22 . 1.500(9) ?
C21 H21 . 0.9800 ?
C22 H22A . 0.9600 ?
C22 H22B . 0.9600 ?
C22 H22C . 0.9600 ?
C23 H23A . 0.9600 ?
C23 H23B . 0.9600 ?
C23 H23C . 0.9600 ?

loop_
_cod_related_entry_id
_cod_related_entry_database
_cod_related_entry_code
1 ChemSpider 24744330
